data_4122724
loop_
_publ_author_name
'Ghaffari, Behnaz'
'Preshlock, Sean M.'
'Plattner, Donald L.'
'Staples, Richard J.'
'Maligres, Peter E.'
'Krska, Shane W.'
'Maleczka, Jr, Robert E'
'Smith, 3rd, Milton R'

_publ_section_title
;
 Silyl Phosphorus and Nitrogen Donor Chelates for Homogeneous Ortho
 Borylation Catalysis.
;
_journal_issue 41
_journal_name_full 'Journal of the American Chemical Society'
_journal_page_first 14345
_journal_paper_doi 10.1021/ja506229s
_journal_volume 136
_journal_year 2014
_chemical_formula_moiety 'C34 H44 Ir P Si'
_chemical_formula_sum 'C34 H44 Ir P Si'
_chemical_formula_weight 703.95
_chemical_name_systematic
;
 ?
;
_space_group_crystal_system triclinic
_space_group_IT_number 2
_space_group_name_Hall '-P 1'
_space_group_name_H-M_alt 'P -1'
_symmetry_space_group_name_Hall '-P 1'
_symmetry_space_group_name_H-M 'P -1'
_atom_sites_solution_hydrogens geom
_atom_sites_solution_primary direct
_audit_creation_date 2013-11-12
_audit_creation_method
;
Olex2 1.2
(compiled 2013.09.17 svn.r2790 for OlexSys, GUI svn.r4601)
;
_cell_angle_alpha 77.3150(10)
_cell_angle_beta 86.7650(10)
_cell_angle_gamma 69.1190(10)
_cell_formula_units_Z 2
_cell_length_a 9.9128(11)
_cell_length_b 10.2416(11)
_cell_length_c 16.4821(18)
_cell_measurement_reflns_used 9918
_cell_measurement_temperature 173(2)
_cell_measurement_theta_max 24.634
_cell_measurement_theta_min 2.200
_cell_volume 1524.8(3)
_computing_cell_refinement 'APEX2 (BRUKER, V2012.10-0, 2012)'
_computing_data_collection 'COSMO (BRUKER, V1.61, 2009)'
_computing_data_reduction 'SAINT v8.27A (Bruker, 2012)'
_computing_molecular_graphics
;
O. V. Dolomanov, L. J. Bourhis, R. J. Gildea, J. A. K. Howard and H. Puschmann,
OLEX2: a complete structure solution, refinement and analysis program.
J. Appl. Cryst. (2009). 42, 339-341.
;
_computing_publication_material
;
O. V. Dolomanov, L. J. Bourhis, R. J. Gildea, J. A. K. Howard and H. Puschmann,
OLEX2: a complete structure solution, refinement and analysis program.
J. Appl. Cryst. (2009). 42, 339-341.
;
_computing_structure_refinement
;
SHELX, G.M. Sheldrick, Acta Cryst.
(2008). A64, 112-122
;
_computing_structure_solution
;
SHELX, G.M. Sheldrick, Acta Cryst.
(2008). A64, 112-122
;
_diffrn_ambient_temperature 173.15
_diffrn_detector_area_resol_mean 836.6
_diffrn_measured_fraction_theta_full 0.992
_diffrn_measured_fraction_theta_max 0.998
_diffrn_measurement_device_type 'Bruker APEX-II CCD'
_diffrn_measurement_method '\f and \w scans'
_diffrn_radiation_monochromator graphite
_diffrn_radiation_type MoK\a
_diffrn_radiation_wavelength 0.71073
_diffrn_reflns_av_R_equivalents 0.0621
_diffrn_reflns_av_unetI/netI 0.0490
_diffrn_reflns_Laue_measured_fraction_full 0.992
_diffrn_reflns_Laue_measured_fraction_max 0.998
_diffrn_reflns_limit_h_max 11
_diffrn_reflns_limit_h_min -11
_diffrn_reflns_limit_k_max 12
_diffrn_reflns_limit_k_min -12
_diffrn_reflns_limit_l_max 19
_diffrn_reflns_limit_l_min -19
_diffrn_reflns_number 28194
_diffrn_reflns_point_group_measured_fraction_full 0.992
_diffrn_reflns_point_group_measured_fraction_max 0.998
_diffrn_reflns_theta_full 25.242
_diffrn_reflns_theta_max 25.190
_diffrn_reflns_theta_min 2.179
_diffrn_standards_number 0
_exptl_absorpt_coefficient_mu 4.491
_exptl_absorpt_correction_T_max 0.7452
_exptl_absorpt_correction_T_min 0.6651
_exptl_absorpt_correction_type multi-scan
_exptl_absorpt_process_details
'SADABS-2012/1 (Bruker,2012) was used for absorption correction. wR2(int) was 0.0805 before and 0.0558 after correction. The Ratio of minimum to maximum transmission is 0.8925. The \l/2 correction factor is 0.0015.'
_exptl_crystal_colour red
_exptl_crystal_colour_primary red
_exptl_crystal_density_diffrn 1.533
_exptl_crystal_description cube
_exptl_crystal_F_000 708
_exptl_crystal_size_max 0.10
_exptl_crystal_size_mid 0.092
_exptl_crystal_size_min 0.073
_refine_diff_density_max 1.193
_refine_diff_density_min -0.947
_refine_diff_density_rms 0.151
_refine_ls_extinction_method none
_refine_ls_goodness_of_fit_ref 1.060
_refine_ls_hydrogen_treatment constr
_refine_ls_matrix_type full
_refine_ls_number_parameters 340
_refine_ls_number_reflns 5481
_refine_ls_number_restraints 48
_refine_ls_restrained_S_all 1.077
_refine_ls_R_factor_all 0.0519
_refine_ls_R_factor_gt 0.0395
_refine_ls_shift/su_max 0.001
_refine_ls_shift/su_mean 0.000
_refine_ls_structure_factor_coef Fsqd
_refine_ls_weighting_details 'w=1/[\s^2^(Fo^2^)+(0.0281P)^2^+8.3951P] where P=(Fo^2^+2Fc^2^)/3'
_refine_ls_weighting_scheme calc
_refine_ls_wR_factor_gt 0.0819
_refine_ls_wR_factor_ref 0.0884
_reflns_Friedel_coverage 0.000
_reflns_number_gt 4702
_reflns_number_total 5481
_reflns_threshold_expression 'I > 2\s(I)'
_cod_data_source_file ja506229s_si_002.cif
_cod_data_source_block iiibgsiir
_cod_depositor_comments 'Adding full bibliography for 4122723--4122724.cif.'
_cod_database_code 4122724
_shelxl_version_number 2013-4
_shelx_space_group_comment
;
The symmetry employed for this shelxl refinement is uniquely defined
by the following loop, which should always be used as a source of
symmetry information in preference to the above space-group names.
They are only intended as comments.
;
_shelx_estimated_absorpt_t_max 0.735
_shelx_estimated_absorpt_t_min 0.662
_olex2_refinement_description
;
1. Fixed Uiso
 At 1.2 times of:
  All C(H) groups, All C(H,H) groups
 At 1.5 times of:
  All C(H,H,H) groups
2. Uiso/Uaniso restraints and constraints
C1 \\sim C2 \\sim C3 \\sim C4 \\sim C5 \\sim C6 \\sim C7 \\sim C8: within 1.7A
with sigma of 0.005 and sigma for terminal atoms of 0.01
3.a Ternary CH refined with riding coordinates:
 C1(H1), C2(H2), C5(H5), C6(H6), C29(H29), C32(H32)
3.b Secondary CH2 refined with riding coordinates:
 C3(H3A,H3B), C4(H4A,H4B), C7(H7A,H7B), C8(H8A,H8B)
3.c Aromatic/amide H refined with riding coordinates:
 C11(H11), C12(H12), C13(H13), C14(H14), C16(H16), C17(H17), C19(H19),
 C20(H20), C23(H23), C24(H24), C26(H26), C27(H27)
3.d Idealised Me refined as rotating group:
 C21(H21A,H21B,H21C), C28(H28A,H28B,H28C), C30(H30A,H30B,H30C), C31(H31A,H31B,
 H31C), C33(H33A,H33B,H33C), C34(H34A,H34B,H34C)
;
_contact_crystallographer_email staples@chemistry.msu.com
_contact_crystallographer_name 'Richard Staples'

loop_
_space_group_symop_operation_xyz
'x, y, z'
'-x, -y, -z'

loop_
_atom_site_label
_atom_site_type_symbol
_atom_site_fract_x
_atom_site_fract_y
_atom_site_fract_z
_atom_site_U_iso_or_equiv
_atom_site_adp_type
_atom_site_occupancy
_atom_site_site_symmetry_order
_atom_site_calc_flag
_atom_site_refinement_flags_posn
_atom_site_refinement_flags_adp
Ir1 Ir 0.45822(3) 0.27796(3) 0.28792(2) 0.02508(9) Uani 1 1 d . .
P1 P 0.24382(17) 0.25673(17) 0.26832(10) 0.0227(4) Uani 1 1 d . .
Si1 Si 0.54703(19) 0.09948(19) 0.20770(11) 0.0262(4) Uani 1 1 d . .
C1 C 0.3665(9) 0.4768(9) 0.3394(5) 0.0499(16) Uani 1 1 d . U
H1 H 0.2602 0.5280 0.3294 0.060 Uiso 1 1 calc R U
C2 C 0.4035(10) 0.3579(9) 0.4045(5) 0.0544(17) Uani 1 1 d . U
H2 H 0.3185 0.3391 0.4331 0.065 Uiso 1 1 calc R U
C3 C 0.5417(10) 0.2942(11) 0.4585(6) 0.0692(19) Uani 1 1 d . U
H3A H 0.5319 0.3503 0.5018 0.083 Uiso 1 1 calc R U
H3B H 0.5532 0.1950 0.4871 0.083 Uiso 1 1 calc R U
C4 C 0.6723(11) 0.2927(12) 0.4112(6) 0.075(2) Uani 1 1 d . U
H4A H 0.7570 0.2183 0.4430 0.090 Uiso 1 1 calc R U
H4B H 0.6839 0.3861 0.4063 0.090 Uiso 1 1 calc R U
C5 C 0.6722(9) 0.2648(11) 0.3257(6) 0.0628(18) Uani 1 1 d . U
H5 H 0.7519 0.1761 0.3173 0.075 Uiso 1 1 calc R U
C6 C 0.6270(10) 0.3661(10) 0.2546(7) 0.0634(18) Uani 1 1 d . U
H6 H 0.6811 0.3399 0.2040 0.076 Uiso 1 1 calc R U
C7 C 0.5631(11) 0.5262(10) 0.2517(7) 0.0707(19) Uani 1 1 d . U
H7A H 0.6429 0.5599 0.2584 0.085 Uiso 1 1 calc R U
H7B H 0.5183 0.5753 0.1958 0.085 Uiso 1 1 calc R U
C8 C 0.4560(10) 0.5695(9) 0.3136(6) 0.0581(17) Uani 1 1 d . U
H8A H 0.3904 0.6686 0.2914 0.070 Uiso 1 1 calc R U
H8B H 0.5061 0.5705 0.3636 0.070 Uiso 1 1 calc R U
C9 C 0.2594(7) 0.1009(6) 0.2264(4) 0.0232(14) Uani 1 1 d . .
C10 C 0.3896(7) 0.0398(7) 0.1893(4) 0.0264(14) Uani 1 1 d . .
C11 C 0.3965(8) -0.0644(7) 0.1459(4) 0.0346(16) Uani 1 1 d . .
H11 H 0.4816 -0.1030 0.1166 0.041 Uiso 1 1 calc R U
C12 C 0.2844(8) -0.1140(7) 0.1439(4) 0.0363(17) Uani 1 1 d . .
H12 H 0.2930 -0.1857 0.1139 0.044 Uiso 1 1 calc R U
C13 C 0.1601(8) -0.0585(7) 0.1858(4) 0.0341(16) Uani 1 1 d . .
H13 H 0.0842 -0.0952 0.1871 0.041 Uiso 1 1 calc R U
C14 C 0.1458(7) 0.0505(7) 0.2259(4) 0.0295(15) Uani 1 1 d . .
H14 H 0.0588 0.0912 0.2532 0.035 Uiso 1 1 calc R U
C15 C 0.1363(6) 0.2459(7) 0.3612(4) 0.0245(14) Uani 1 1 d . .
C16 C 0.1707(7) 0.1184(7) 0.4195(4) 0.0313(15) Uani 1 1 d . .
H16 H 0.2400 0.0339 0.4070 0.038 Uiso 1 1 calc R U
C17 C 0.1056(8) 0.1127(8) 0.4956(4) 0.0373(17) Uani 1 1 d . .
H17 H 0.1296 0.0237 0.5343 0.045 Uiso 1 1 calc R U
C18 C 0.0055(7) 0.2342(8) 0.5168(4) 0.0318(16) Uani 1 1 d . .
C19 C -0.0289(7) 0.3612(7) 0.4587(4) 0.0315(15) Uani 1 1 d . .
H19 H -0.0976 0.4457 0.4716 0.038 Uiso 1 1 calc R U
C20 C 0.0356(7) 0.3669(7) 0.3818(4) 0.0308(15) Uani 1 1 d . .
H20 H 0.0101 0.4555 0.3426 0.037 Uiso 1 1 calc R U
C21 C -0.0637(9) 0.2253(10) 0.6011(5) 0.053(2) Uani 1 1 d . .
H21A H -0.0163 0.2603 0.6378 0.080 Uiso 1 1 calc R U
H21B H -0.0530 0.1257 0.6254 0.080 Uiso 1 1 calc R U
H21C H -0.1665 0.2844 0.5948 0.080 Uiso 1 1 calc R U
C22 C 0.1246(7) 0.4053(7) 0.1930(4) 0.0262(14) Uani 1 1 d . .
C23 C 0.1763(8) 0.5083(7) 0.1473(4) 0.0345(16) Uani 1 1 d . .
H23 H 0.2716 0.5030 0.1576 0.041 Uiso 1 1 calc R U
C24 C 0.0896(8) 0.6180(8) 0.0871(4) 0.0401(18) Uani 1 1 d . .
H24 H 0.1269 0.6873 0.0568 0.048 Uiso 1 1 calc R U
C25 C -0.0500(7) 0.6305(7) 0.0695(4) 0.0333(16) Uani 1 1 d . .
C26 C -0.0999(7) 0.5275(8) 0.1148(4) 0.0351(17) Uani 1 1 d . .
H26 H -0.1947 0.5325 0.1035 0.042 Uiso 1 1 calc R U
C27 C -0.0169(7) 0.4179(7) 0.1757(4) 0.0314(16) Uani 1 1 d . .
H27 H -0.0557 0.3500 0.2064 0.038 Uiso 1 1 calc R U
C28 C -0.1417(9) 0.7515(8) 0.0036(5) 0.049(2) Uani 1 1 d . .
H28A H -0.1473 0.7158 -0.0461 0.073 Uiso 1 1 calc R U
H28B H -0.0986 0.8259 -0.0105 0.073 Uiso 1 1 calc R U
H28C H -0.2391 0.7918 0.0245 0.073 Uiso 1 1 calc R U
C29 C 0.6218(8) 0.1409(9) 0.1000(5) 0.045(2) Uani 1 1 d . .
H29 H 0.6200 0.0651 0.0712 0.054 Uiso 1 1 calc R U
C30 C 0.7794(9) 0.1332(10) 0.0997(5) 0.058(2) Uani 1 1 d . .
H30A H 0.7852 0.2128 0.1215 0.087 Uiso 1 1 calc R U
H30B H 0.8145 0.1396 0.0427 0.087 Uiso 1 1 calc R U
H30C H 0.8390 0.0424 0.1349 0.087 Uiso 1 1 calc R U
C31 C 0.5260(9) 0.2830(9) 0.0474(5) 0.052(2) Uani 1 1 d . .
H31A H 0.4272 0.2836 0.0451 0.078 Uiso 1 1 calc R U
H31B H 0.5632 0.2951 -0.0091 0.078 Uiso 1 1 calc R U
H31C H 0.5261 0.3615 0.0722 0.078 Uiso 1 1 calc R U
C32 C 0.6884(7) -0.0706(7) 0.2705(4) 0.0350(16) Uani 1 1 d . .
H32 H 0.7692 -0.0418 0.2844 0.042 Uiso 1 1 calc R U
C33 C 0.7549(9) -0.1913(8) 0.2263(6) 0.058(2) Uani 1 1 d . .
H33A H 0.6810 -0.2287 0.2152 0.087 Uiso 1 1 calc R U
H33B H 0.8327 -0.2677 0.2611 0.087 Uiso 1 1 calc R U
H33C H 0.7942 -0.1563 0.1735 0.087 Uiso 1 1 calc R U
C34 C 0.6267(9) -0.1220(9) 0.3537(5) 0.052(2) Uani 1 1 d . .
H34A H 0.5926 -0.0444 0.3840 0.079 Uiso 1 1 calc R U
H34B H 0.7020 -0.2041 0.3869 0.079 Uiso 1 1 calc R U
H34C H 0.5458 -0.1505 0.3434 0.079 Uiso 1 1 calc R U

loop_
_atom_site_aniso_label
_atom_site_aniso_U_11
_atom_site_aniso_U_22
_atom_site_aniso_U_33
_atom_site_aniso_U_23
_atom_site_aniso_U_13
_atom_site_aniso_U_12
Ir1 0.02124(14) 0.02601(14) 0.02925(15) -0.00456(10) -0.00053(10) -0.01049(11)
P1 0.0190(8) 0.0260(9) 0.0229(8) -0.0033(7) 0.0012(7) -0.0091(7)
Si1 0.0211(9) 0.0237(9) 0.0326(10) -0.0054(8) 0.0035(8) -0.0074(8)
C1 0.050(3) 0.048(3) 0.065(4) -0.032(3) 0.003(3) -0.021(3)
C2 0.058(4) 0.064(4) 0.057(4) -0.025(3) 0.001(3) -0.033(3)
C3 0.068(4) 0.080(4) 0.070(4) -0.020(3) -0.017(3) -0.034(3)
C4 0.060(4) 0.078(4) 0.090(4) -0.031(4) -0.027(3) -0.017(3)
C5 0.039(3) 0.071(4) 0.094(4) -0.041(3) -0.015(3) -0.023(3)
C6 0.050(4) 0.063(4) 0.096(4) -0.033(3) 0.011(3) -0.034(3)
C7 0.068(4) 0.060(4) 0.093(4) -0.021(3) 0.015(3) -0.033(3)
C8 0.061(4) 0.046(3) 0.076(4) -0.025(3) 0.007(3) -0.024(3)
C9 0.025(3) 0.024(3) 0.017(3) 0.002(3) -0.005(3) -0.008(3)
C10 0.026(4) 0.030(4) 0.022(3) -0.003(3) 0.003(3) -0.010(3)
C11 0.033(4) 0.038(4) 0.034(4) -0.013(3) 0.001(3) -0.010(3)
C12 0.041(4) 0.031(4) 0.039(4) -0.007(3) -0.008(3) -0.014(3)
C13 0.033(4) 0.032(4) 0.038(4) -0.003(3) -0.013(3) -0.015(3)
C14 0.024(4) 0.035(4) 0.028(3) -0.004(3) -0.002(3) -0.009(3)
C15 0.015(3) 0.030(4) 0.030(3) -0.008(3) 0.002(3) -0.009(3)
C16 0.028(4) 0.033(4) 0.028(4) -0.005(3) 0.008(3) -0.007(3)
C17 0.042(4) 0.034(4) 0.029(4) 0.003(3) -0.002(3) -0.010(4)
C18 0.027(4) 0.048(4) 0.028(4) -0.014(3) 0.003(3) -0.019(3)
C19 0.030(4) 0.033(4) 0.032(4) -0.012(3) 0.007(3) -0.010(3)
C20 0.032(4) 0.024(3) 0.035(4) 0.000(3) 0.001(3) -0.011(3)
C21 0.058(6) 0.065(6) 0.039(5) -0.015(4) 0.009(4) -0.023(5)
C22 0.024(4) 0.025(3) 0.028(3) -0.003(3) 0.002(3) -0.009(3)
C23 0.029(4) 0.036(4) 0.035(4) 0.002(3) 0.001(3) -0.013(3)
C24 0.042(5) 0.036(4) 0.038(4) 0.010(3) -0.007(3) -0.018(4)
C25 0.032(4) 0.028(4) 0.033(4) -0.005(3) -0.003(3) -0.003(3)
C26 0.021(4) 0.042(4) 0.037(4) -0.007(3) -0.008(3) -0.005(3)
C27 0.029(4) 0.034(4) 0.032(4) -0.002(3) -0.003(3) -0.013(3)
C28 0.049(5) 0.048(5) 0.036(4) 0.002(4) -0.012(4) -0.008(4)
C29 0.031(4) 0.048(5) 0.049(5) 0.003(4) 0.010(4) -0.015(4)
C30 0.040(5) 0.075(6) 0.053(5) 0.001(5) 0.012(4) -0.025(5)
C31 0.048(5) 0.057(5) 0.037(4) 0.005(4) 0.005(4) -0.012(4)
C32 0.029(4) 0.025(4) 0.048(4) -0.002(3) -0.006(3) -0.009(3)
C33 0.057(6) 0.030(4) 0.076(6) -0.017(4) -0.010(5) 0.003(4)
C34 0.057(6) 0.048(5) 0.046(5) 0.005(4) -0.015(4) -0.018(4)

loop_
_atom_type_symbol
_atom_type_description
_atom_type_scat_dispersion_real
_atom_type_scat_dispersion_imag
_atom_type_scat_source
C C 0.0033 0.0016 'International Tables Vol C Tables 4.2.6.8 and 6.1.1.4'
H H 0.0000 0.0000 'International Tables Vol C Tables 4.2.6.8 and 6.1.1.4'
Ir Ir -1.4442 7.9887 'International Tables Vol C Tables 4.2.6.8 and 6.1.1.4'
P P 0.1023 0.0942 'International Tables Vol C Tables 4.2.6.8 and 6.1.1.4'
Si Si 0.0817 0.0704 'International Tables Vol C Tables 4.2.6.8 and 6.1.1.4'

loop_
_geom_angle_atom_site_label_1
_geom_angle_atom_site_label_2
_geom_angle_atom_site_label_3
_geom_angle
P1 Ir1 Si1 83.53(6)
C1 Ir1 P1 96.0(2)
C1 Ir1 Si1 168.7(2)
C2 Ir1 P1 96.8(2)
C2 Ir1 Si1 155.1(2)
C2 Ir1 C1 36.2(3)
C5 Ir1 P1 169.6(3)
C5 Ir1 Si1 95.2(2)
C5 Ir1 C1 87.3(3)
C5 Ir1 C2 80.0(3)
C6 Ir1 P1 154.0(3)
C6 Ir1 Si1 95.0(3)
C6 Ir1 C1 80.5(3)
C6 Ir1 C2 95.2(3)
C6 Ir1 C5 36.3(3)
C9 P1 Ir1 113.8(2)
C15 P1 Ir1 114.9(2)
C15 P1 C9 105.9(3)
C22 P1 Ir1 113.6(2)
C22 P1 C9 103.1(3)
C22 P1 C15 104.5(3)
C10 Si1 Ir1 107.4(2)
C29 Si1 Ir1 120.9(3)
C29 Si1 C10 104.5(3)
C29 Si1 C32 107.6(3)
C32 Si1 Ir1 110.8(2)
C32 Si1 C10 104.2(3)
Ir1 C1 H1 114.5
C2 C1 Ir1 70.8(5)
C2 C1 H1 114.5
C2 C1 C8 124.1(8)
C8 C1 Ir1 110.0(5)
C8 C1 H1 114.5
Ir1 C2 H2 113.8
C1 C2 Ir1 73.1(5)
C1 C2 H2 113.8
C1 C2 C3 127.2(8)
C3 C2 Ir1 106.5(6)
C3 C2 H2 113.8
C2 C3 H3A 108.9
C2 C3 H3B 108.9
H3A C3 H3B 107.7
C4 C3 C2 113.4(8)
C4 C3 H3A 108.9
C4 C3 H3B 108.9
C3 C4 H4A 108.6
C3 C4 H4B 108.6
C3 C4 C5 114.8(8)
H4A C4 H4B 107.5
C5 C4 H4A 108.6
C5 C4 H4B 108.6
Ir1 C5 H5 113.6
C4 C5 Ir1 111.8(6)
C4 C5 H5 113.6
C6 C5 Ir1 70.5(5)
C6 C5 C4 125.8(9)
C6 C5 H5 113.6
Ir1 C6 H6 114.6
C5 C6 Ir1 73.2(5)
C5 C6 H6 114.6
C5 C6 C7 124.0(9)
C7 C6 Ir1 108.2(6)
C7 C6 H6 114.6
C6 C7 H7A 108.4
C6 C7 H7B 108.4
H7A C7 H7B 107.4
C8 C7 C6 115.7(8)
C8 C7 H7A 108.4
C8 C7 H7B 108.4
C1 C8 H8A 108.5
C1 C8 H8B 108.5
C7 C8 C1 115.1(7)
C7 C8 H8A 108.5
C7 C8 H8B 108.5
H8A C8 H8B 107.5
C10 C9 P1 115.8(5)
C10 C9 C14 121.1(6)
C14 C9 P1 123.0(5)
C9 C10 Si1 117.1(5)
C11 C10 Si1 125.9(5)
C11 C10 C9 116.9(6)
C10 C11 H11 118.7
C12 C11 C10 122.6(7)
C12 C11 H11 118.7
C11 C12 H12 120.3
C13 C12 C11 119.4(7)
C13 C12 H12 120.3
C12 C13 H13 120.1
C12 C13 C14 119.9(6)
C14 C13 H13 120.1
C9 C14 H14 120.0
C13 C14 C9 120.0(6)
C13 C14 H14 120.0
C16 C15 P1 119.6(5)
C20 C15 P1 121.5(5)
C20 C15 C16 118.0(6)
C15 C16 H16 119.6
C17 C16 C15 120.7(6)
C17 C16 H16 119.6
C16 C17 H17 119.3
C16 C17 C18 121.4(6)
C18 C17 H17 119.3
C17 C18 C21 120.4(7)
C19 C18 C17 118.0(6)
C19 C18 C21 121.6(7)
C18 C19 H19 119.6
C18 C19 C20 120.7(6)
C20 C19 H19 119.6
C15 C20 C19 121.2(6)
C15 C20 H20 119.4
C19 C20 H20 119.4
C18 C21 H21A 109.5
C18 C21 H21B 109.5
C18 C21 H21C 109.5
H21A C21 H21B 109.5
H21A C21 H21C 109.5
H21B C21 H21C 109.5
C23 C22 P1 119.4(5)
C23 C22 C27 117.8(6)
C27 C22 P1 122.8(5)
C22 C23 H23 119.9
C24 C23 C22 120.2(6)
C24 C23 H23 119.9
C23 C24 H24 118.9
C23 C24 C25 122.3(6)
C25 C24 H24 118.9
C24 C25 C28 120.9(6)
C26 C25 C24 117.1(6)
C26 C25 C28 122.0(7)
C25 C26 H26 118.9
C27 C26 C25 122.1(6)
C27 C26 H26 118.9
C22 C27 H27 119.7
C26 C27 C22 120.6(6)
C26 C27 H27 119.7
C25 C28 H28A 109.5
C25 C28 H28B 109.5
C25 C28 H28C 109.5
H28A C28 H28B 109.5
H28A C28 H28C 109.5
H28B C28 H28C 109.5
Si1 C29 H29 106.2
C30 C29 Si1 114.6(6)
C30 C29 H29 106.2
C31 C29 Si1 112.4(5)
C31 C29 H29 106.2
C31 C29 C30 110.5(6)
C29 C30 H30A 109.5
C29 C30 H30B 109.5
C29 C30 H30C 109.5
H30A C30 H30B 109.5
H30A C30 H30C 109.5
H30B C30 H30C 109.5
C29 C31 H31A 109.5
C29 C31 H31B 109.5
C29 C31 H31C 109.5
H31A C31 H31B 109.5
H31A C31 H31C 109.5
H31B C31 H31C 109.5
Si1 C32 H32 106.3
C33 C32 Si1 116.1(5)
C33 C32 H32 106.3
C33 C32 C34 110.8(6)
C34 C32 Si1 110.3(5)
C34 C32 H32 106.3
C32 C33 H33A 109.5
C32 C33 H33B 109.5
C32 C33 H33C 109.5
H33A C33 H33B 109.5
H33A C33 H33C 109.5
H33B C33 H33C 109.5
C32 C34 H34A 109.5
C32 C34 H34B 109.5
C32 C34 H34C 109.5
H34A C34 H34B 109.5
H34A C34 H34C 109.5
H34B C34 H34C 109.5

loop_
_geom_bond_atom_site_label_1
_geom_bond_atom_site_label_2
_geom_bond_distance
Ir1 P1 2.2597(16)
Ir1 Si1 2.3764(18)
Ir1 C1 2.246(8)
Ir1 C2 2.217(8)
Ir1 C5 2.194(8)
Ir1 C6 2.161(8)
P1 C9 1.829(6)
P1 C15 1.821(6)
P1 C22 1.819(6)
Si1 C10 1.928(7)
Si1 C29 1.904(7)
Si1 C32 1.924(7)
C1 H1 1.0000
C1 C2 1.386(12)
C1 C8 1.500(11)
C2 H2 1.0000
C2 C3 1.530(12)
C3 H3A 0.9900
C3 H3B 0.9900
C3 C4 1.470(13)
C4 H4A 0.9900
C4 H4B 0.9900
C4 C5 1.498(13)
C5 H5 1.0000
C5 C6 1.357(13)
C6 H6 1.0000
C6 C7 1.523(12)
C7 H7A 0.9900
C7 H7B 0.9900
C7 C8 1.452(12)
C8 H8A 0.9900
C8 H8B 0.9900
C9 C10 1.391(9)
C9 C14 1.397(9)
C10 C11 1.389(9)
C11 H11 0.9500
C11 C12 1.381(10)
C12 H12 0.9500
C12 C13 1.377(10)
C13 H13 0.9500
C13 C14 1.380(9)
C14 H14 0.9500
C15 C16 1.384(9)
C15 C20 1.383(9)
C16 H16 0.9500
C16 C17 1.376(9)
C17 H17 0.9500
C17 C18 1.388(10)
C18 C19 1.377(9)
C18 C21 1.515(10)
C19 H19 0.9500
C19 C20 1.386(9)
C20 H20 0.9500
C21 H21A 0.9800
C21 H21B 0.9800
C21 H21C 0.9800
C22 C23 1.391(9)
C22 C27 1.402(9)
C23 H23 0.9500
C23 C24 1.379(9)
C24 H24 0.9500
C24 C25 1.385(10)
C25 C26 1.377(10)
C25 C28 1.503(9)
C26 H26 0.9500
C26 C27 1.373(9)
C27 H27 0.9500
C28 H28A 0.9800
C28 H28B 0.9800
C28 H28C 0.9800
C29 H29 1.0000
C29 C30 1.536(10)
C29 C31 1.525(10)
C30 H30A 0.9800
C30 H30B 0.9800
C30 H30C 0.9800
C31 H31A 0.9800
C31 H31B 0.9800
C31 H31C 0.9800
C32 H32 1.0000
C32 C33 1.502(10)
C32 C34 1.533(10)
C33 H33A 0.9800
C33 H33B 0.9800
C33 H33C 0.9800
C34 H34A 0.9800
C34 H34B 0.9800
C34 H34C 0.9800

loop_
_geom_torsion_atom_site_label_1
_geom_torsion_atom_site_label_2
_geom_torsion_atom_site_label_3
_geom_torsion_atom_site_label_4
_geom_torsion
Ir1 P1 C9 C10 -18.1(5)
Ir1 P1 C9 C14 166.1(4)
Ir1 P1 C15 C16 -78.0(5)
Ir1 P1 C15 C20 91.6(5)
Ir1 P1 C22 C23 7.3(6)
Ir1 P1 C22 C27 -175.7(5)
Ir1 C1 C2 C3 98.2(9)
Ir1 C1 C8 C7 9.9(10)
Ir1 C2 C3 C4 40.3(10)
Ir1 C5 C6 C7 101.0(9)
Ir1 C6 C7 C8 36.4(11)
P1 C9 C10 Si1 12.8(6)
P1 C9 C10 C11 -170.5(5)
P1 C9 C14 C13 173.4(5)
P1 C15 C16 C17 170.3(5)
P1 C15 C20 C19 -169.5(5)
P1 C22 C23 C24 177.0(6)
P1 C22 C27 C26 -176.2(5)
Si1 C10 C11 C12 171.8(5)
C1 C2 C3 C4 -40.7(13)
C2 C1 C8 C7 89.7(11)
C2 C3 C4 C5 -35.6(13)
C3 C4 C5 Ir1 11.6(12)
C3 C4 C5 C6 92.7(12)
C4 C5 C6 Ir1 -103.3(9)
C4 C5 C6 C7 -2.4(15)
C5 C6 C7 C8 -45.2(13)
C6 C7 C8 C1 -31.4(13)
C8 C1 C2 Ir1 -101.6(8)
C8 C1 C2 C3 -3.4(14)
C9 P1 C15 C16 48.4(6)
C9 P1 C15 C20 -142.0(5)
C9 P1 C22 C23 -116.3(6)
C9 P1 C22 C27 60.7(6)
C9 C10 C11 C12 -4.5(10)
C10 C9 C14 C13 -2.2(9)
C10 C11 C12 C13 0.3(11)
C11 C12 C13 C14 3.1(10)
C12 C13 C14 C9 -2.2(10)
C14 C9 C10 Si1 -171.3(5)
C14 C9 C10 C11 5.4(9)
C15 P1 C9 C10 -145.2(5)
C15 P1 C9 C14 39.0(6)
C15 P1 C22 C23 133.2(5)
C15 P1 C22 C27 -49.8(6)
C15 C16 C17 C18 -1.0(11)
C16 C15 C20 C19 0.3(10)
C16 C17 C18 C19 1.1(11)
C16 C17 C18 C21 -179.4(7)
C17 C18 C19 C20 -0.4(10)
C18 C19 C20 C15 -0.2(10)
C20 C15 C16 C17 0.3(10)
C21 C18 C19 C20 -179.9(7)
C22 P1 C9 C10 105.3(5)
C22 P1 C9 C14 -70.5(6)
C22 P1 C15 C16 156.9(5)
C22 P1 C15 C20 -33.5(6)
C22 C23 C24 C25 -0.2(11)
C23 C22 C27 C26 0.9(10)
C23 C24 C25 C26 -0.2(11)
C23 C24 C25 C28 179.9(7)
C24 C25 C26 C27 0.9(10)
C25 C26 C27 C22 -1.3(11)
C27 C22 C23 C24 -0.2(10)
C28 C25 C26 C27 -179.2(7)
